data_7717639
loop_
_publ_author_name
'Biswas, Jyotiprokash'
'Sanden, Sebastian'
'Bhardwaj, Prabhakar'
'Siegmund, Daniel'
'Kumar, Pankaj'
'Apfel, Ulf-Peter'

_publ_section_title
;
 A Terpyridine based Copper Complex for Electrochemical Reduction of
 Nitrite to Nitric Oxide
;
_journal_name_full 'Dalton Transactions'
_journal_paper_doi 10.1039/D4DT02777A
_journal_year 2024
_chemical_formula_moiety 'C15 H11 Cu N4 O2, Cl O4, C2 H3 N'
_chemical_formula_sum 'C17 H14 Cl Cu N5 O6'
_chemical_formula_weight 483.32
_space_group_crystal_system triclinic
_space_group_IT_number 2
_space_group_name_Hall '-P 1'
_space_group_name_H-M_alt 'P -1'
_atom_sites_solution_hydrogens geom
_atom_sites_solution_primary dual
_audit_creation_date 2024-08-06
_audit_creation_method
;
Olex2 1.5
(compiled 2024.02.16 svn.r378c4104 for OlexSys, GUI svn.r6928)
;
_audit_update_record
;
2024-08-11 deposited with the CCDC.	2024-12-04 downloaded from the CCDC.
;
_cell_angle_alpha 79.875(4)
_cell_angle_beta 78.508(4)
_cell_angle_gamma 73.768(4)
_cell_formula_units_Z 2
_cell_length_a 7.7304(4)
_cell_length_b 10.1821(5)
_cell_length_c 12.9851(7)
_cell_measurement_reflns_used 6195
_cell_measurement_temperature 104.2(7)
_cell_measurement_theta_max 76.5740
_cell_measurement_theta_min 3.4980
_cell_volume 953.80(9)
_computing_cell_refinement 'CrysAlisPro 1.171.41.93a (Rigaku OD, 2020)'
_computing_data_collection 'CrysAlisPro 1.171.41.93a (Rigaku OD, 2020)'
_computing_data_reduction 'CrysAlisPro 1.171.41.93a (Rigaku OD, 2020)'
_computing_molecular_graphics 'Olex2 1.5 (Dolomanov et al., 2009)'
_computing_publication_material 'Olex2 1.5 (Dolomanov et al., 2009)'
_computing_structure_refinement 'SHELXL 2019/2 (Sheldrick, 2015)'
_computing_structure_solution 'SHELXT 2018/2 (Sheldrick, 2018)'
_diffrn_ambient_environment N~2~
_diffrn_ambient_temperature 104.2(7)
_diffrn_detector 'Hybrid Pixel Array Detector'
_diffrn_detector_area_resol_mean 10.0000
_diffrn_detector_type HyPix
_diffrn_measured_fraction_theta_full 0.980
_diffrn_measured_fraction_theta_max 0.905
_diffrn_measurement_details
;
List of Runs (angles in degrees, time in seconds):

  # Type    Start    End  Width  t~exp~   \w     \q     \k     \f   Frames
#--------------------------------------------------------------------------
  1  \w     29.00  80.00   0.50    0.22    --   47.31  67.00 133.00  102
  2  \w     88.00 113.00   0.50    0.22    --   47.31  67.00 133.00   50
  3  \w    136.00 161.00   0.50    0.87    --  105.88  67.00 133.00   50
  4  \w    147.00 173.00   0.50    0.87    --  105.88  15.00  60.00   52
  5  \w    115.00 141.00   0.50    0.87    --  105.88  15.00  60.00   52
  6  \w     26.00  63.00   0.50    0.22    --   47.31 -67.00  -0.00   74
  7  \w    -23.00   7.00   0.50    0.22    --   47.31 -67.00  -0.00   60
  8  \w    -19.00  24.00   0.50    0.22    --   47.31 -19.00   0.00   86
  9  \w    -22.00   3.00   0.50    0.22    --   47.31 -19.00-120.00   50
 10  \w     78.00 103.00   0.50    0.87    --  105.88-125.00   0.00   50
 11  \w     70.00 104.00   0.50    0.87    --  105.88 -94.00 120.00   68
 12  \w     36.00  63.00   0.50    0.87    --  105.88 -94.00 120.00   54
 13  \w     34.00  59.00   0.50    0.87    --  105.88 -94.00  60.00   50
 14  \w     63.00 103.00   0.50    0.87    --  105.88 -94.00  60.00   80
 15  \w     43.00  68.00   0.50    0.87    --  105.88-125.00   0.00   50
 16  \w     68.00 106.00   0.50    0.87    --  105.88 -94.00 -30.00   76
 17  \w     79.00 104.00   0.50    0.87    --  105.88 -94.00 -90.00   50
 18  \w     51.00  95.00   0.50    0.87    --  105.88 -94.00-120.00   88
 19  \w     34.00  67.00   0.50    0.87    --  105.88 -94.00-180.00   66
 20  \w     71.00 105.00   0.50    0.87    --  105.88 -94.00-180.00   68
 21  \w     74.00  99.00   0.50    0.87    --  105.88 -94.00-150.00   50
 22  \w     36.00  65.00   0.50    0.87    --  105.88 -67.00  -0.00   58
 23  \w     43.00  70.00   0.50    0.87    --  105.88 -61.00  30.00   54
 24  \w     46.00  71.00   0.50    0.87    --  105.88 -61.00 150.00   50
 25  \w    -58.00 -30.00   0.50    0.22    --  -47.31  67.00 133.00   56
 26  \w    -15.00  11.00   0.50    0.22    --  -47.31  67.00 133.00   52
 27  \w    -66.00 -23.00   0.50    0.87    --  -90.00  67.00 133.00   86
 28  \w    -65.00 -21.00   0.50    0.87    --  -90.00  61.00 -30.00   88
 29  \w    -48.00 -20.00   0.50    0.87    --  -90.00  45.00 -30.00   56
 30  \w    -47.00 -19.00   0.50    0.87    --  -90.00  45.00 -60.00   56
 31  \w    -47.00 -18.00   0.50    0.87    --  -90.00  45.00-120.00   58
 32  \w   -116.00 -89.00   0.50    0.22    --  -47.31 -67.00  -0.00   54
 33  \w    -74.00 -33.00   0.50    0.22    --  -47.31 -67.00  -0.00   82
 34  \w   -109.00 -72.00   0.50    0.87    --  -90.00 -67.00  -0.00   74
 35  \w   -160.00-114.00   0.50    0.87    --  -90.00 -67.00  -0.00   92
 36  \w   -162.00 -88.00   0.50    0.87    --  -90.00 -30.00  60.00  148
 37  \w   -162.00 -76.00   0.50    0.87    --  -90.00 -15.00 120.00  172
 38  \w    -45.00 -19.00   0.50    0.87    --  -90.00 125.00  60.00   52
 39  \w   -119.00 -78.00   0.50    0.87    --  -90.00 -30.00-150.00   82
 40  \w   -162.00-137.00   0.50    0.87    --  -90.00 -30.00-150.00   50
;
_diffrn_measurement_device 'four-circle diffractometer'
_diffrn_measurement_device_type 'XtaLAB Synergy, Dualflex, HyPix'
_diffrn_measurement_method '\w scans'
_diffrn_orient_matrix_type 'CrysAlisPro convention (1999,Acta A55,543-557)'
_diffrn_orient_matrix_UB_11 0.0377648000
_diffrn_orient_matrix_UB_12 -0.1562372000
_diffrn_orient_matrix_UB_13 0.0368554000
_diffrn_orient_matrix_UB_21 -0.1716315000
_diffrn_orient_matrix_UB_22 0.0248416000
_diffrn_orient_matrix_UB_23 0.0851628000
_diffrn_orient_matrix_UB_31 -0.1153788000
_diffrn_orient_matrix_UB_32 -0.0147154000
_diffrn_orient_matrix_UB_33 -0.0793039000
_diffrn_radiation_monochromator mirror
_diffrn_radiation_probe x-ray
_diffrn_radiation_type 'Cu K\a'
_diffrn_radiation_wavelength 1.54184
_diffrn_reflns_av_R_equivalents 0.0348
_diffrn_reflns_av_unetI/netI 0.0380
_diffrn_reflns_Laue_measured_fraction_full 0.980
_diffrn_reflns_Laue_measured_fraction_max 0.905
_diffrn_reflns_limit_h_max 8
_diffrn_reflns_limit_h_min -9
_diffrn_reflns_limit_k_max 12
_diffrn_reflns_limit_k_min -12
_diffrn_reflns_limit_l_max 14
_diffrn_reflns_limit_l_min -16
_diffrn_reflns_number 9294
_diffrn_reflns_point_group_measured_fraction_full 0.980
_diffrn_reflns_point_group_measured_fraction_max 0.905
_diffrn_reflns_theta_full 67.684
_diffrn_reflns_theta_max 76.599
_diffrn_reflns_theta_min 3.502
_diffrn_source 'micro-focus sealed X-ray tube'
_diffrn_source_type 'PhotonJet (Cu) X-ray Source'
_exptl_absorpt_coefficient_mu 3.342
_exptl_absorpt_correction_T_max 1.00000
_exptl_absorpt_correction_T_min 0.49457
_exptl_absorpt_correction_type multi-scan
_exptl_absorpt_process_details
;
CrysAlisPro 1.171.41.93a (Rigaku Oxford Diffraction, 2020)
Empirical absorption correction using spherical harmonics,
implemented in SCALE3 ABSPACK scaling algorithm.
;
_exptl_crystal_colour colourless
_exptl_crystal_colour_primary colourless
_exptl_crystal_density_diffrn 1.683
_exptl_crystal_description prism
_exptl_crystal_F_000 490
_exptl_crystal_size_max 0.16
_exptl_crystal_size_mid 0.12
_exptl_crystal_size_min 0.1
_refine_diff_density_max 0.412
_refine_diff_density_min -0.401
_refine_diff_density_rms 0.070
_refine_ls_extinction_method none
_refine_ls_goodness_of_fit_ref 1.052
_refine_ls_hydrogen_treatment constr
_refine_ls_matrix_type full
_refine_ls_number_parameters 272
_refine_ls_number_reflns 3631
_refine_ls_number_restraints 0
_refine_ls_restrained_S_all 1.052
_refine_ls_R_factor_all 0.0340
_refine_ls_R_factor_gt 0.0317
_refine_ls_shift/su_max 0.001
_refine_ls_shift/su_mean 0.000
_refine_ls_structure_factor_coef Fsqd
_refine_ls_weighting_details 'w=1/[\s^2^(Fo^2^)+(0.0475P)^2^+0.5647P] where P=(Fo^2^+2Fc^2^)/3'
_refine_ls_weighting_scheme calc
_refine_ls_wR_factor_gt 0.0858
_refine_ls_wR_factor_ref 0.0874
_reflns_Friedel_coverage 0.000
_reflns_number_gt 3357
_reflns_number_total 3631
_reflns_threshold_expression 'I > 2\s(I)'
_cod_data_source_file d4dt02777a2.cif
_cod_data_source_block jp271
_cod_database_code 7717639
_shelx_shelxl_version_number 2019/2
_chemical_oxdiff_formula 'C15 H11 N4 Cu Cl O6'
_shelx_space_group_comment
;
The symmetry employed for this shelxl refinement is uniquely defined
by the following loop, which should always be used as a source of
symmetry information in preference to the above space-group names.
They are only intended as comments.
;
_shelx_estimated_absorpt_t_max 0.731
_shelx_estimated_absorpt_t_min 0.617
_reflns_odcompleteness_completeness 98.33
_reflns_odcompleteness_iscentric 1
_reflns_odcompleteness_theta 66.97
_olex2_refinement_description
;
1.a Aromatic/amide H refined with riding coordinates:
 C1(H1), C2(H2), C3(H3), C4(H4), C7(H7), C8(H8), C9(H9), C12(H12), C13(H13),
 C14(H14), C15(H15)
1.b Idealised Me refined as rotating group:
 C16(H16A,H16B,H16C)
;
_olex2_submission_special_instructions 'No special instructions were received'
_oxdiff_exptl_absorpt_empirical_details
;
Empirical correction (ABSPACK) includes:
- Absorption correction using spherical harmonics
- Frame scaling
;
_oxdiff_exptl_absorpt_empirical_full_max 2.237
_oxdiff_exptl_absorpt_empirical_full_min 0.532

loop_
_space_group_symop_operation_xyz
'x, y, z'
'-x, -y, -z'

loop_
_atom_site_label
_atom_site_type_symbol
_atom_site_fract_x
_atom_site_fract_y
_atom_site_fract_z
_atom_site_U_iso_or_equiv
_atom_site_adp_type
_atom_site_occupancy
_atom_site_site_symmetry_order
_atom_site_calc_flag
_atom_site_refinement_flags_posn
_atom_site_refinement_flags_adp
_atom_site_refinement_flags_occupancy
_atom_site_disorder_assembly
_atom_site_disorder_group
Cu1 Cu 0.11859(3) 0.76307(3) 0.77453(2) 0.01681(11) Uani 1 1 d . . . . .
Cl1 Cl 0.15367(6) 0.42161(4) 0.74352(3) 0.01708(12) Uani 1 1 d . . . . .
O1 O -0.12615(18) 0.82311(15) 0.85335(12) 0.0249(3) Uani 1 1 d . . . . .
N1 N 0.0576(2) 0.80111(16) 0.62595(13) 0.0184(3) Uani 1 1 d . . . . .
C1 C -0.1080(3) 0.8576(2) 0.59783(17) 0.0227(4) Uani 1 1 d . . . . .
H1 H -0.208677 0.888040 0.650843 0.027 Uiso 1 1 calc R U . . .
O2 O -0.0340(2) 1.00483(15) 0.83093(13) 0.0311(3) Uani 1 1 d . . . . .
N2 N 0.3594(2) 0.70342(16) 0.69520(13) 0.0164(3) Uani 1 1 d . . . . .
C2 C -0.1367(3) 0.8728(2) 0.49368(18) 0.0270(5) Uani 1 1 d . . . . .
H2 H -0.255062 0.913399 0.475732 0.032 Uiso 1 1 calc R U . . .
O3 O 0.0765(2) 0.52963(14) 0.81245(11) 0.0239(3) Uani 1 1 d . . . . .
N3 N 0.2680(2) 0.71725(16) 0.89461(13) 0.0173(3) Uani 1 1 d . . . . .
C3 C 0.0095(3) 0.8281(2) 0.41654(18) 0.0272(4) Uani 1 1 d . . . . .
H3 H -0.007669 0.836172 0.345044 0.033 Uiso 1 1 calc R U . . .
O4 O 0.10807(19) 0.47467(16) 0.63946(11) 0.0253(3) Uani 1 1 d . . . . .
N4 N -0.1613(2) 0.95106(19) 0.86845(15) 0.0277(4) Uani 1 1 d . . . . .
C4 C 0.1829(3) 0.7708(2) 0.44467(17) 0.0243(4) Uani 1 1 d . . . . .
H4 H 0.285548 0.740712 0.392713 0.029 Uiso 1 1 calc R U . . .
O5 O 0.0777(2) 0.30629(15) 0.78698(12) 0.0284(3) Uani 1 1 d . . . . .
C5 C 0.2016(3) 0.75890(19) 0.55002(16) 0.0188(4) Uani 1 1 d . . . . .
O6 O 0.34954(18) 0.38072(16) 0.73697(11) 0.0255(3) Uani 1 1 d . . . . .
C6 C 0.3773(3) 0.70021(19) 0.59065(15) 0.0177(4) Uani 1 1 d . . . . .
C7 C 0.5465(3) 0.6457(2) 0.53314(16) 0.0213(4) Uani 1 1 d . . . . .
H7 H 0.560583 0.643322 0.459076 0.026 Uiso 1 1 calc R U . . .
C8 C 0.6949(3) 0.5947(2) 0.58703(17) 0.0232(4) Uani 1 1 d . . . . .
H8 H 0.811754 0.555819 0.549530 0.028 Uiso 1 1 calc R U . . .
C9 C 0.6741(3) 0.6000(2) 0.69509(17) 0.0219(4) Uani 1 1 d . . . . .
H9 H 0.775336 0.565667 0.732002 0.026 Uiso 1 1 calc R U . . .
C10 C 0.5016(3) 0.65659(19) 0.74768(15) 0.0175(4) Uani 1 1 d . . . . .
C11 C 0.4507(3) 0.67246(19) 0.86186(15) 0.0170(4) Uani 1 1 d . . . . .
C12 C 0.5754(3) 0.6463(2) 0.93050(16) 0.0204(4) Uani 1 1 d . . . . .
H12 H 0.702558 0.616568 0.905933 0.024 Uiso 1 1 calc R U . . .
C13 C 0.5110(3) 0.6644(2) 1.03604(17) 0.0238(4) Uani 1 1 d . . . . .
H13 H 0.594096 0.647065 1.084724 0.029 Uiso 1 1 calc R U . . .
C14 C 0.3250(3) 0.7079(2) 1.07004(16) 0.0244(4) Uani 1 1 d . . . . .
H14 H 0.278849 0.719771 1.142207 0.029 Uiso 1 1 calc R U . . .
C15 C 0.2073(3) 0.7338(2) 0.99683(16) 0.0220(4) Uani 1 1 d . . . . .
H15 H 0.079714 0.764202 1.019844 0.026 Uiso 1 1 calc R U . . .
N5 N 0.4539(3) 0.0124(2) 0.67207(18) 0.0419(5) Uani 1 1 d . . . . .
C16 C 0.3697(3) 0.0406(2) 0.87238(18) 0.0282(5) Uani 1 1 d . . . . .
H16A H 0.382883 0.129830 0.883443 0.042 Uiso 1 1 calc R U . . .
H16B H 0.451706 -0.033810 0.911679 0.042 Uiso 1 1 calc R U . . .
H16C H 0.243318 0.035372 0.897731 0.042 Uiso 1 1 calc R U . . .
C17 C 0.4162(3) 0.0262(2) 0.75954(19) 0.0279(5) Uani 1 1 d . . . . .

loop_
_atom_site_aniso_label
_atom_site_aniso_U_11
_atom_site_aniso_U_22
_atom_site_aniso_U_33
_atom_site_aniso_U_23
_atom_site_aniso_U_13
_atom_site_aniso_U_12
Cu1 0.01342(16) 0.01878(17) 0.01725(17) -0.00349(11) -0.00141(11) -0.00251(11)
Cl1 0.0172(2) 0.0173(2) 0.0163(2) -0.00237(16) -0.00218(16) -0.00381(16)
O1 0.0178(7) 0.0244(7) 0.0314(8) -0.0076(6) 0.0015(6) -0.0049(5)
N1 0.0189(8) 0.0154(7) 0.0214(8) -0.0002(6) -0.0054(6) -0.0048(6)
C1 0.0202(9) 0.0186(9) 0.0302(11) 0.0002(8) -0.0085(8) -0.0054(7)
O2 0.0314(8) 0.0223(7) 0.0377(9) -0.0054(6) -0.0006(7) -0.0063(6)
N2 0.0159(7) 0.0158(7) 0.0178(8) -0.0022(6) -0.0023(6) -0.0047(6)
C2 0.0275(10) 0.0204(10) 0.0369(12) 0.0034(9) -0.0167(9) -0.0083(8)
O3 0.0308(7) 0.0214(7) 0.0197(7) -0.0079(6) 0.0030(6) -0.0085(6)
N3 0.0175(7) 0.0172(8) 0.0169(8) -0.0024(6) -0.0021(6) -0.0041(6)
C3 0.0375(12) 0.0242(10) 0.0253(11) 0.0028(8) -0.0154(9) -0.0129(9)
O4 0.0230(7) 0.0328(8) 0.0165(7) -0.0020(6) -0.0042(6) -0.0009(6)
N4 0.0244(9) 0.0252(9) 0.0296(10) -0.0059(7) -0.0005(7) -0.0016(7)
C4 0.0306(11) 0.0219(10) 0.0219(10) 0.0000(8) -0.0059(8) -0.0096(8)
O5 0.0336(8) 0.0229(7) 0.0297(8) -0.0036(6) 0.0020(6) -0.0136(6)
C5 0.0218(9) 0.0157(9) 0.0199(9) -0.0020(7) -0.0034(7) -0.0063(7)
O6 0.0163(7) 0.0339(8) 0.0254(8) -0.0038(6) -0.0062(6) -0.0031(6)
C6 0.0199(9) 0.0157(8) 0.0175(9) -0.0020(7) -0.0021(7) -0.0052(7)
C7 0.0239(10) 0.0224(9) 0.0175(9) -0.0046(7) 0.0007(7) -0.0072(8)
C8 0.0187(9) 0.0241(10) 0.0249(11) -0.0055(8) 0.0022(8) -0.0048(8)
C9 0.0175(9) 0.0235(10) 0.0242(10) -0.0031(8) -0.0034(8) -0.0041(7)
C10 0.0183(9) 0.0158(9) 0.0192(9) -0.0022(7) -0.0032(7) -0.0053(7)
C11 0.0194(9) 0.0144(8) 0.0178(9) -0.0010(7) -0.0030(7) -0.0057(7)
C12 0.0218(9) 0.0167(9) 0.0243(10) -0.0002(7) -0.0071(8) -0.0065(7)
C13 0.0334(11) 0.0191(9) 0.0226(10) 0.0011(8) -0.0125(9) -0.0092(8)
C14 0.0372(11) 0.0206(10) 0.0163(10) -0.0025(8) -0.0041(8) -0.0088(8)
C15 0.0262(10) 0.0197(9) 0.0185(10) -0.0031(7) 0.0003(8) -0.0053(8)
N5 0.0310(10) 0.0509(13) 0.0377(13) -0.0099(10) -0.0113(9) 0.0063(9)
C16 0.0291(11) 0.0250(11) 0.0307(12) -0.0034(9) -0.0079(9) -0.0051(8)
C17 0.0220(10) 0.0251(11) 0.0356(13) -0.0052(9) -0.0095(9) -0.0001(8)

loop_
_atom_type_symbol
_atom_type_description
_atom_type_scat_dispersion_real
_atom_type_scat_dispersion_imag
_atom_type_scat_source
C C 0.0181 0.0091 'International Tables Vol C Tables 4.2.6.8 and 6.1.1.4'
H H 0.0000 0.0000 'International Tables Vol C Tables 4.2.6.8 and 6.1.1.4'
Cl Cl 0.3639 0.7018 'International Tables Vol C Tables 4.2.6.8 and 6.1.1.4'
Cu Cu -1.9646 0.5888 'International Tables Vol C Tables 4.2.6.8 and 6.1.1.4'
N N 0.0311 0.0180 'International Tables Vol C Tables 4.2.6.8 and 6.1.1.4'
O O 0.0492 0.0322 'International Tables Vol C Tables 4.2.6.8 and 6.1.1.4'

loop_
_geom_angle_atom_site_label_1
_geom_angle_atom_site_label_2
_geom_angle_atom_site_label_3
_geom_angle
_geom_angle_site_symmetry_1
_geom_angle_site_symmetry_3
_geom_angle_publ_flag
O1 Cu1 N1 99.31(6) . . ?
O1 Cu1 N3 100.14(6) . . ?
N1 Cu1 N3 160.14(7) . . ?
N2 Cu1 O1 179.33(6) . . ?
N2 Cu1 N1 80.06(7) . . ?
N2 Cu1 N3 80.50(7) . . ?
O4 Cl1 O3 108.94(9) . . ?
O4 Cl1 O6 109.27(8) . . ?
O5 Cl1 O3 108.57(8) . . ?
O5 Cl1 O4 110.16(9) . . ?
O5 Cl1 O6 110.34(9) . . ?
O6 Cl1 O3 109.53(9) . . ?
N4 O1 Cu1 110.90(12) . . ?
C1 N1 Cu1 126.68(14) . . ?
C1 N1 C5 118.90(17) . . ?
C5 N1 Cu1 114.37(13) . . ?
N1 C1 H1 119.0 . . ?
N1 C1 C2 122.1(2) . . ?
C2 C1 H1 119.0 . . ?
C6 N2 Cu1 118.99(13) . . ?
C10 N2 Cu1 118.71(13) . . ?
C10 N2 C6 122.09(16) . . ?
C1 C2 H2 120.5 . . ?
C3 C2 C1 119.04(19) . . ?
C3 C2 H2 120.5 . . ?
C11 N3 Cu1 113.40(12) . . ?
C15 N3 Cu1 127.52(13) . . ?
C15 N3 C11 118.96(16) . . ?
C2 C3 H3 120.3 . . ?
C2 C3 C4 119.4(2) . . ?
C4 C3 H3 120.3 . . ?
O2 N4 O1 113.56(16) . . ?
C3 C4 H4 120.8 . . ?
C5 C4 C3 118.5(2) . . ?
C5 C4 H4 120.8 . . ?
N1 C5 C4 122.11(18) . . ?
N1 C5 C6 113.83(17) . . ?
C4 C5 C6 124.06(19) . . ?
N2 C6 C5 112.35(16) . . ?
N2 C6 C7 120.37(17) . . ?
C7 C6 C5 127.28(18) . . ?
C6 C7 H7 120.9 . . ?
C6 C7 C8 118.11(19) . . ?
C8 C7 H7 120.9 . . ?
C7 C8 H8 119.6 . . ?
C9 C8 C7 120.71(18) . . ?
C9 C8 H8 119.6 . . ?
C8 C9 H9 120.9 . . ?
C10 C9 C8 118.26(18) . . ?
C10 C9 H9 120.9 . . ?
N2 C10 C9 120.43(18) . . ?
N2 C10 C11 112.84(16) . . ?
C9 C10 C11 126.73(17) . . ?
N3 C11 C10 114.18(16) . . ?
N3 C11 C12 121.88(18) . . ?
C12 C11 C10 123.94(17) . . ?
C11 C12 H12 120.7 . . ?
C11 C12 C13 118.64(18) . . ?
C13 C12 H12 120.7 . . ?
C12 C13 H13 120.2 . . ?
C14 C13 C12 119.66(19) . . ?
C14 C13 H13 120.2 . . ?
C13 C14 H14 120.6 . . ?
C13 C14 C15 118.80(19) . . ?
C15 C14 H14 120.6 . . ?
N3 C15 C14 122.05(19) . . ?
N3 C15 H15 119.0 . . ?
C14 C15 H15 119.0 . . ?
H16A C16 H16B 109.5 . . ?
H16A C16 H16C 109.5 . . ?
H16B C16 H16C 109.5 . . ?
C17 C16 H16A 109.5 . . ?
C17 C16 H16B 109.5 . . ?
C17 C16 H16C 109.5 . . ?
N5 C17 C16 178.7(2) . . ?

loop_
_geom_bond_atom_site_label_1
_geom_bond_atom_site_label_2
_geom_bond_distance
_geom_bond_site_symmetry_2
_geom_bond_publ_flag
Cu1 O1 1.9500(14) . ?
Cu1 N1 2.0229(16) . ?
Cu1 N2 1.9286(16) . ?
Cu1 N3 2.0357(16) . ?
Cl1 O3 1.4606(14) . ?
Cl1 O4 1.4383(14) . ?
Cl1 O5 1.4361(14) . ?
Cl1 O6 1.4429(14) . ?
O1 N4 1.296(2) . ?
N1 C1 1.343(3) . ?
N1 C5 1.356(3) . ?
C1 H1 0.9500 . ?
C1 C2 1.389(3) . ?
O2 N4 1.234(2) . ?
N2 C6 1.342(3) . ?
N2 C10 1.338(2) . ?
C2 H2 0.9500 . ?
C2 C3 1.382(3) . ?
N3 C11 1.361(2) . ?
N3 C15 1.340(3) . ?
C3 H3 0.9500 . ?
C3 C4 1.397(3) . ?
C4 H4 0.9500 . ?
C4 C5 1.385(3) . ?
C5 C6 1.484(3) . ?
C6 C7 1.388(3) . ?
C7 H7 0.9500 . ?
C7 C8 1.390(3) . ?
C8 H8 0.9500 . ?
C8 C9 1.389(3) . ?
C9 H9 0.9500 . ?
C9 C10 1.386(3) . ?
C10 C11 1.482(3) . ?
C11 C12 1.382(3) . ?
C12 H12 0.9500 . ?
C12 C13 1.388(3) . ?
C13 H13 0.9500 . ?
C13 C14 1.385(3) . ?
C14 H14 0.9500 . ?
C14 C15 1.387(3) . ?
C15 H15 0.9500 . ?
N5 C17 1.138(3) . ?
C16 H16A 0.9800 . ?
C16 H16B 0.9800 . ?
C16 H16C 0.9800 . ?
C16 C17 1.461(3) . ?

loop_
_geom_torsion_atom_site_label_1
_geom_torsion_atom_site_label_2
_geom_torsion_atom_site_label_3
_geom_torsion_atom_site_label_4
_geom_torsion
_geom_torsion_site_symmetry_1
_geom_torsion_site_symmetry_2
_geom_torsion_site_symmetry_3
_geom_torsion_site_symmetry_4
_geom_torsion_publ_flag
Cu1 O1 N4 O2 -0.5(2) . . . . ?
Cu1 N1 C1 C2 -176.61(14) . . . . ?
Cu1 N1 C5 C4 176.88(15) . . . . ?
Cu1 N1 C5 C6 -3.2(2) . . . . ?
Cu1 N2 C6 C5 5.8(2) . . . . ?
Cu1 N2 C6 C7 -173.95(14) . . . . ?
Cu1 N2 C10 C9 173.51(14) . . . . ?
Cu1 N2 C10 C11 -6.2(2) . . . . ?
Cu1 N3 C11 C10 -4.26(19) . . . . ?
Cu1 N3 C11 C12 175.02(14) . . . . ?
Cu1 N3 C15 C14 -175.20(14) . . . . ?
N1 C1 C2 C3 0.2(3) . . . . ?
N1 C5 C6 N2 -1.4(2) . . . . ?
N1 C5 C6 C7 178.36(18) . . . . ?
C1 N1 C5 C4 -0.7(3) . . . . ?
C1 N1 C5 C6 179.17(16) . . . . ?
C1 C2 C3 C4 -1.1(3) . . . . ?
N2 C6 C7 C8 0.2(3) . . . . ?
N2 C10 C11 N3 6.7(2) . . . . ?
N2 C10 C11 C12 -172.55(17) . . . . ?
C2 C3 C4 C5 1.0(3) . . . . ?
N3 C11 C12 C13 1.1(3) . . . . ?
C3 C4 C5 N1 -0.1(3) . . . . ?
C3 C4 C5 C6 -179.97(18) . . . . ?
C4 C5 C6 N2 178.48(18) . . . . ?
C4 C5 C6 C7 -1.8(3) . . . . ?
C5 N1 C1 C2 0.6(3) . . . . ?
C5 C6 C7 C8 -179.51(18) . . . . ?
C6 N2 C10 C9 -1.2(3) . . . . ?
C6 N2 C10 C11 179.03(16) . . . . ?
C6 C7 C8 C9 -0.8(3) . . . . ?
C7 C8 C9 C10 0.4(3) . . . . ?
C8 C9 C10 N2 0.6(3) . . . . ?
C8 C9 C10 C11 -179.67(18) . . . . ?
C9 C10 C11 N3 -172.98(18) . . . . ?
C9 C10 C11 C12 7.8(3) . . . . ?
C10 N2 C6 C5 -179.43(16) . . . . ?
C10 N2 C6 C7 0.8(3) . . . . ?
C10 C11 C12 C13 -179.74(17) . . . . ?
C11 N3 C15 C14 0.6(3) . . . . ?
C11 C12 C13 C14 0.0(3) . . . . ?
C12 C13 C14 C15 -0.7(3) . . . . ?
C13 C14 C15 N3 0.4(3) . . . . ?
C15 N3 C11 C10 179.37(16) . . . . ?
C15 N3 C11 C12 -1.3(3) . . . . ?
